data_4511992
loop_
_publ_author_name
'Chen, Qiang'
'Jia, Yan-Yuan'
'Chang, Ze'
'Wang, Ting-Ting'
'Zhou, Bo-Yu'
'Feng, Rui'
'Bu, Xian-He'

_publ_section_title
;
 Pillared Metal--Organic Frameworks Based on 63Layers: Structure
 Modulation and Sorption Properties
;
_journal_issue 10
_journal_name_full 'Crystal Growth &amp; Design'
_journal_page_first 5189
_journal_paper_doi 10.1021/cg500975j
_journal_volume 14
_journal_year 2014
_chemical_formula_sum 'C50 H39 Co N7 O6'
_chemical_formula_weight 892.81
_chemical_name_systematic
; 
 ? 
;
_space_group_IT_number 14
_symmetry_cell_setting monoclinic
_symmetry_space_group_name_Hall '-P 2ybc'
_symmetry_space_group_name_H-M 'P 1 21/c 1'
_atom_sites_solution_hydrogens geom
_atom_sites_solution_primary direct
_atom_sites_solution_secondary difmap
_audit_creation_method SHELXL-97
_cell_angle_alpha 90.00
_cell_angle_beta 104.26(3)
_cell_angle_gamma 90.00
_cell_formula_units_Z 4
_cell_length_a 14.867(3)
_cell_length_b 32.323(6)
_cell_length_c 9.1792(18)
_cell_measurement_temperature 293(2)
_cell_volume 4275.1(15)
_computing_structure_refinement 'SHELXL-97 (Sheldrick, 1997)'
_computing_structure_solution 'SHELXS-97 (Sheldrick, 1990)'
_diffrn_ambient_temperature 293(2)
_diffrn_measured_fraction_theta_full 0.971
_diffrn_measured_fraction_theta_max 0.971
_diffrn_radiation_monochromator graphite
_diffrn_radiation_source 'fine-focus sealed tube'
_diffrn_radiation_type MoK\a
_diffrn_radiation_wavelength 0.71073
_diffrn_reflns_av_R_equivalents 0.2498
_diffrn_reflns_av_sigmaI/netI 0.3229
_diffrn_reflns_limit_h_max 17
_diffrn_reflns_limit_h_min -17
_diffrn_reflns_limit_k_max 38
_diffrn_reflns_limit_k_min -38
_diffrn_reflns_limit_l_max 10
_diffrn_reflns_limit_l_min -10
_diffrn_reflns_number 23718
_diffrn_reflns_theta_full 25.01
_diffrn_reflns_theta_max 25.01
_diffrn_reflns_theta_min 2.97
_exptl_absorpt_coefficient_mu 0.462
_exptl_absorpt_correction_T_max 0.9132
_exptl_absorpt_correction_T_min 0.9132
_exptl_crystal_density_diffrn 1.387
_exptl_crystal_density_method 'not measured'
_exptl_crystal_F_000 1852
_exptl_crystal_size_max 0.20
_exptl_crystal_size_mid 0.20
_exptl_crystal_size_min 0.20
_refine_diff_density_max 0.865
_refine_diff_density_min -0.419
_refine_diff_density_rms 0.095
_refine_ls_extinction_method none
_refine_ls_goodness_of_fit_ref 1.070
_refine_ls_hydrogen_treatment mixed
_refine_ls_matrix_type full
_refine_ls_number_parameters 577
_refine_ls_number_reflns 7322
_refine_ls_number_restraints 40
_refine_ls_restrained_S_all 1.068
_refine_ls_R_factor_all 0.3037
_refine_ls_R_factor_gt 0.1330
_refine_ls_shift/su_max 0.000
_refine_ls_shift/su_mean 0.000
_refine_ls_structure_factor_coef Fsqd
_refine_ls_weighting_details 'calc w=1/[\s^2^(Fo^2^)+(0.0430P)^2^+12.2551P] where P=(Fo^2^+2Fc^2^)/3'
_refine_ls_weighting_scheme calc
_refine_ls_wR_factor_gt 0.1857
_refine_ls_wR_factor_ref 0.2416
_reflns_number_gt 2858
_reflns_number_total 7322
_reflns_threshold_expression >2sigma(I)
_cod_data_source_file cg500975j_si_002.cif
_cod_data_source_block 4
_cod_depositor_comments 'Adding full bibliography for 4511989--4511992.cif.'
_cod_original_cell_volume 4275.1(14)
_cod_original_sg_symbol_H-M 'P 21/c'
_cod_database_code 4511992

loop_
_symmetry_equiv_pos_as_xyz
'x, y, z'
'-x, y+1/2, -z+1/2'
'-x, -y, -z'
'x, -y-1/2, z-1/2'

loop_
_atom_site_label
_atom_site_type_symbol
_atom_site_fract_x
_atom_site_fract_y
_atom_site_fract_z
_atom_site_U_iso_or_equiv
_atom_site_adp_type
_atom_site_occupancy
_atom_site_symmetry_multiplicity
_atom_site_calc_flag
_atom_site_refinement_flags
Co1 Co 0.19346(10) 0.12484(4) 1.38181(16) 0.0280(4) Uani 1 1 d .
C1 C 0.3241(8) 0.1675(3) 1.2090(12) 0.030(3) Uani 1 1 d .
H1A H 0.3688 0.1734 1.2969 0.036 Uiso 1 1 calc R
C2 C 0.1973(8) 0.1489(3) 1.0548(13) 0.041(3) Uani 1 1 d .
H2A H 0.1371 0.1392 1.0173 0.049 Uiso 1 1 calc R
C3 C 0.2558(8) 0.1614(3) 0.9698(13) 0.042(3) Uani 1 1 d .
H3A H 0.2436 0.1618 0.8655 0.051 Uiso 1 1 calc R
C4 C 0.4152(8) 0.1924(3) 1.0343(12) 0.029(3) Uani 1 1 d .
C5 C 0.4031(8) 0.2211(3) 0.9210(13) 0.046(3) Uani 1 1 d .
H5A H 0.3442 0.2267 0.8609 0.055 Uiso 1 1 calc R
C6 C 0.4797(8) 0.2415(3) 0.8979(13) 0.042(3) Uani 1 1 d .
H6A H 0.4714 0.2607 0.8202 0.050 Uiso 1 1 calc R
C7 C 0.5688(8) 0.2347(3) 0.9856(12) 0.029(3) Uani 1 1 d .
C8 C 0.5786(7) 0.2041(3) 1.0938(12) 0.034(3) Uani 1 1 d .
H8A H 0.6376 0.1981 1.1526 0.040 Uiso 1 1 calc R
C9 C 0.5035(8) 0.1821(3) 1.1177(11) 0.029(3) Uani 1 1 d .
H9A H 0.5121 0.1609 1.1881 0.034 Uiso 1 1 calc R
C10 C 0.6488(7) 0.2609(3) 0.9676(11) 0.024(3) Uani 1 1 d .
C11 C 0.6435(7) 0.3025(3) 1.0060(11) 0.034(3) Uani 1 1 d .
H11A H 0.5933 0.3118 1.0408 0.041 Uiso 1 1 calc R
C12 C 0.7128(7) 0.3303(3) 0.9927(11) 0.029(3) Uani 1 1 d .
C13 C 0.7851(7) 0.3147(3) 0.9356(11) 0.027(3) Uani 1 1 d .
H13A H 0.8316 0.3328 0.9250 0.032 Uiso 1 1 calc R
C14 C 0.7914(7) 0.2732(3) 0.8934(11) 0.023(3) Uani 1 1 d .
C15 C 0.7210(7) 0.2466(3) 0.9129(11) 0.027(3) Uani 1 1 d .
H15A H 0.7231 0.2188 0.8883 0.033 Uiso 1 1 calc R
C16 C 0.8663(7) 0.2583(3) 0.8249(11) 0.027(3) Uani 1 1 d .
C17 C 0.8920(7) 0.2165(3) 0.8276(11) 0.030(3) Uani 1 1 d .
H17A H 0.8599 0.1973 0.8712 0.036 Uiso 1 1 calc R
C18 C 0.9638(7) 0.2025(3) 0.7675(10) 0.030(3) Uani 1 1 d .
H18A H 0.9815 0.1749 0.7760 0.036 Uiso 1 1 calc R
C19 C 1.0080(7) 0.2302(3) 0.6953(11) 0.026(3) Uani 1 1 d .
C20 C 0.9853(7) 0.2719(3) 0.6919(11) 0.032(3) Uani 1 1 d .
H20A H 1.0171 0.2908 0.6465 0.038 Uiso 1 1 calc R
C21 C 0.9156(7) 0.2855(3) 0.7559(11) 0.031(3) Uani 1 1 d .
H21A H 0.9012 0.3135 0.7528 0.038 Uiso 1 1 calc R
C22 C 1.0785(7) 0.1802(3) 0.5512(12) 0.032(3) Uani 1 1 d .
H22A H 1.0323 0.1603 0.5413 0.038 Uiso 1 1 calc R
C23 C 1.1990(8) 0.2125(3) 0.5312(13) 0.047(3) Uani 1 1 d .
H23A H 1.2541 0.2189 0.5057 0.057 Uiso 1 1 calc R
C24 C 1.1555(7) 0.2378(3) 0.6099(13) 0.041(3) Uani 1 1 d .
H24A H 1.1738 0.2641 0.6458 0.050 Uiso 1 1 calc R
C25 C 0.7121(8) 0.3739(3) 1.0367(10) 0.030(3) Uani 1 1 d .
C26 C 0.7955(7) 0.3939(3) 1.1091(11) 0.032(3) Uani 1 1 d .
H26A H 0.8513 0.3794 1.1316 0.039 Uiso 1 1 calc R
C27 C 0.7936(7) 0.4355(3) 1.1464(11) 0.030(3) Uani 1 1 d .
H27A H 0.8488 0.4487 1.1931 0.035 Uiso 1 1 calc R
C28 C 0.7111(8) 0.4579(3) 1.1155(12) 0.029(3) Uani 1 1 d .
C29 C 0.6291(8) 0.4374(3) 1.0510(12) 0.038(3) Uani 1 1 d .
H29A H 0.5729 0.4515 1.0337 0.046 Uiso 1 1 calc R
C30 C 0.6304(7) 0.3961(3) 1.0122(11) 0.033(3) Uani 1 1 d .
H30A H 0.5747 0.3829 0.9684 0.040 Uiso 1 1 calc R
C31 C 0.7735(8) 0.5290(3) 1.1387(12) 0.038(3) Uani 1 1 d U
H31A H 0.8246 0.5232 1.1008 0.045 Uiso 1 1 calc R
C32 C 0.6729(9) 0.5597(3) 1.2277(14) 0.063(4) Uani 1 1 d U
H32A H 0.6411 0.5803 1.2652 0.076 Uiso 1 1 calc R
C33 C 0.6462(9) 0.5200(3) 1.2103(15) 0.066(4) Uani 1 1 d U
H33A H 0.5938 0.5083 1.2319 0.079 Uiso 1 1 calc R
C34 C 0.0253(9) 0.1003(4) 1.2883(16) 0.041(3) Uani 1 1 d .
C35 C -0.0747(8) 0.0891(3) 1.2241(13) 0.035(3) Uani 1 1 d .
C36 C -0.1170(8) 0.0936(3) 1.0730(13) 0.041(3) Uani 1 1 d .
H36A H -0.0835 0.1040 1.0079 0.049 Uiso 1 1 calc R
C37 C -0.2098(9) 0.0826(4) 1.0182(13) 0.048(4) Uani 1 1 d .
H37A H -0.2367 0.0856 0.9160 0.058 Uiso 1 1 calc R
C38 C -0.2627(8) 0.0676(4) 1.1072(14) 0.043(3) Uani 1 1 d .
C39 C -0.2225(8) 0.0639(3) 1.2585(15) 0.051(4) Uani 1 1 d .
H39A H -0.2584 0.0558 1.3233 0.061 Uiso 1 1 calc R
C40 C -0.1266(9) 0.0724(3) 1.3167(13) 0.047(3) Uani 1 1 d .
H40A H -0.0985 0.0667 1.4169 0.056 Uiso 1 1 calc R
C41 C -0.4136(8) 0.0750(4) 0.9490(13) 0.038(3) Uani 1 1 d .
C42 C -0.4050(8) 0.1148(3) 0.9093(13) 0.047(3) Uani 1 1 d .
H42A H -0.3530 0.1299 0.9574 0.057 Uiso 1 1 calc R
C43 C -0.4735(9) 0.1334(3) 0.7967(14) 0.052(4) Uani 1 1 d .
H43A H -0.4670 0.1609 0.7713 0.062 Uiso 1 1 calc R
C44 C -0.5522(9) 0.1111(4) 0.7215(14) 0.049(4) Uani 1 1 d .
C45 C -0.5597(9) 0.0701(4) 0.7630(15) 0.061(4) Uani 1 1 d .
H45A H -0.6112 0.0545 0.7158 0.074 Uiso 1 1 calc R
C46 C -0.4886(8) 0.0519(4) 0.8777(14) 0.051(4) Uani 1 1 d .
H46A H -0.4931 0.0243 0.9041 0.062 Uiso 1 1 calc R
C47 C -0.6249(9) 0.1321(4) 0.5950(15) 0.046(4) Uani 1 1 d .
C48 C 0.0844(10) 0.0866(4) 0.7624(14) 0.057(4) Uani 1 1 d .
H48A H 0.1143 0.1007 0.6993 0.069 Uiso 1 1 calc R
C49 C 0.0853(10) 0.0309(4) 0.9325(16) 0.107(6) Uani 1 1 d .
H49A H 0.0233 0.0407 0.9244 0.160 Uiso 1 1 calc R
H49B H 0.1207 0.0333 1.0349 0.160 Uiso 1 1 calc R
H49C H 0.0835 0.0025 0.9019 0.160 Uiso 1 1 calc R
C50 C 0.2236(10) 0.0461(5) 0.8329(17) 0.114(6) Uani 1 1 d .
H50A H 0.2421 0.0646 0.7638 0.172 Uiso 1 1 calc R
H50B H 0.2274 0.0180 0.8004 0.172 Uiso 1 1 calc R
H50C H 0.2639 0.0496 0.9313 0.172 Uiso 1 1 calc R
N1 N 0.2414(6) 0.1527(2) 1.2054(10) 0.028(2) Uani 1 1 d .
N2 N 0.3360(6) 0.1733(2) 1.0696(10) 0.030(2) Uani 1 1 d .
N3 N 1.1518(6) 0.1768(2) 0.4948(9) 0.030(2) Uani 1 1 d .
N4 N 1.0793(6) 0.2165(3) 0.6255(9) 0.029(2) Uani 1 1 d .
N5 N 0.7544(6) 0.5660(2) 1.1821(10) 0.039(2) Uani 1 1 d U
N6 N 0.7109(6) 0.5004(2) 1.1551(10) 0.039(3) Uani 1 1 d U
N7 N 0.1279(8) 0.0553(3) 0.8377(11) 0.050(3) Uani 1 1 d .
O1 O 0.0688(5) 0.0871(2) 1.4171(9) 0.048(2) Uani 1 1 d .
O2 O 0.0613(5) 0.1237(3) 1.2134(9) 0.054(2) Uani 1 1 d .
O3 O -0.3515(5) 0.0546(2) 1.0618(9) 0.057(3) Uani 1 1 d .
O4 O -0.5991(7) 0.1627(3) 0.5342(10) 0.081(3) Uani 1 1 d .
O5 O -0.7036(6) 0.1147(2) 0.5688(9) 0.062(3) Uani 1 1 d .
O6 O 0.0071(6) 0.0992(3) 0.7681(10) 0.074(3) Uani 1 1 d .

loop_
_atom_site_aniso_label
_atom_site_aniso_U_11
_atom_site_aniso_U_22
_atom_site_aniso_U_33
_atom_site_aniso_U_23
_atom_site_aniso_U_13
_atom_site_aniso_U_12
Co1 0.0256(9) 0.0263(7) 0.0347(9) 0.0039(8) 0.0125(7) 0.0022(7)
C1 0.030(8) 0.031(6) 0.033(8) 0.004(6) 0.015(6) 0.004(5)
C2 0.040(9) 0.051(7) 0.022(8) 0.001(6) -0.012(7) -0.015(6)
C3 0.034(9) 0.064(8) 0.023(8) 0.004(6) -0.004(7) -0.020(7)
C4 0.026(8) 0.031(6) 0.031(8) 0.000(6) 0.011(6) -0.014(5)
C5 0.030(8) 0.045(7) 0.067(10) 0.023(7) 0.018(7) 0.003(6)
C6 0.039(9) 0.028(6) 0.057(9) 0.018(6) 0.011(7) 0.005(6)
C7 0.033(8) 0.014(5) 0.041(8) 0.007(5) 0.014(6) -0.006(5)
C8 0.025(8) 0.032(6) 0.043(8) -0.010(6) 0.005(6) -0.008(5)
C9 0.043(8) 0.021(6) 0.020(7) -0.004(5) 0.004(6) -0.006(6)
C10 0.027(7) 0.021(6) 0.028(7) 0.005(5) 0.014(6) 0.003(5)
C11 0.024(7) 0.038(7) 0.045(8) -0.004(6) 0.018(6) -0.004(5)
C12 0.027(8) 0.029(6) 0.033(7) -0.011(5) 0.013(6) -0.007(5)
C13 0.032(8) 0.014(5) 0.035(7) 0.005(5) 0.008(6) -0.010(5)
C14 0.016(7) 0.025(6) 0.027(7) 0.005(5) 0.005(5) 0.006(5)
C15 0.026(8) 0.018(5) 0.042(8) -0.007(5) 0.017(6) 0.002(5)
C16 0.031(7) 0.021(6) 0.032(7) -0.009(5) 0.013(6) 0.000(5)
C17 0.028(7) 0.022(6) 0.047(8) 0.000(5) 0.025(6) -0.006(5)
C18 0.046(9) 0.028(6) 0.020(7) -0.003(5) 0.017(6) 0.004(6)
C19 0.034(8) 0.022(6) 0.022(7) -0.009(5) 0.006(6) 0.001(5)
C20 0.024(7) 0.034(6) 0.044(8) -0.009(6) 0.022(6) 0.000(5)
C21 0.039(8) 0.012(5) 0.044(8) -0.011(5) 0.011(6) -0.001(5)
C22 0.016(7) 0.039(7) 0.040(8) -0.004(6) 0.005(6) -0.004(5)
C23 0.025(8) 0.042(7) 0.087(11) -0.006(7) 0.035(7) -0.012(6)
C24 0.026(8) 0.027(6) 0.071(10) -0.016(6) 0.014(7) -0.018(6)
C25 0.041(8) 0.035(6) 0.018(6) -0.014(6) 0.014(6) -0.006(6)
C26 0.031(7) 0.024(5) 0.037(7) -0.009(6) 0.001(6) -0.008(5)
C27 0.036(8) 0.020(5) 0.030(7) -0.002(5) 0.004(6) -0.013(5)
C28 0.040(8) 0.016(5) 0.036(8) -0.004(5) 0.014(6) 0.010(5)
C29 0.029(8) 0.037(7) 0.047(9) -0.014(6) 0.007(6) -0.002(6)
C30 0.028(8) 0.030(6) 0.040(8) 0.000(6) 0.006(6) -0.010(5)
C31 0.045(8) 0.028(5) 0.052(8) -0.009(6) 0.033(6) -0.001(5)
C32 0.089(10) 0.022(5) 0.106(11) -0.028(7) 0.076(9) -0.003(6)
C33 0.074(9) 0.016(5) 0.132(12) -0.011(7) 0.074(9) 0.000(5)
C34 0.025(9) 0.040(8) 0.059(11) -0.025(7) 0.012(8) 0.001(6)
C35 0.027(8) 0.043(7) 0.038(8) 0.001(6) 0.013(7) -0.004(6)
C36 0.031(9) 0.063(8) 0.030(8) -0.002(7) 0.009(7) -0.003(7)
C37 0.038(9) 0.080(9) 0.024(8) -0.001(7) 0.001(7) 0.006(7)
C38 0.024(9) 0.075(9) 0.028(9) 0.000(7) 0.001(7) 0.003(7)
C39 0.030(9) 0.076(9) 0.055(10) -0.009(8) 0.024(8) -0.011(7)
C40 0.058(10) 0.045(7) 0.038(9) 0.014(6) 0.013(8) 0.014(7)
C41 0.017(7) 0.058(8) 0.034(8) 0.002(7) -0.004(6) 0.004(6)
C42 0.030(8) 0.047(8) 0.063(10) 0.007(7) 0.007(7) 0.009(6)
C43 0.070(11) 0.025(7) 0.061(10) 0.003(6) 0.017(8) 0.010(7)
C44 0.040(9) 0.056(9) 0.052(10) -0.017(8) 0.013(7) 0.003(7)
C45 0.037(9) 0.070(10) 0.078(12) -0.016(9) 0.014(8) 0.003(8)
C46 0.021(8) 0.054(8) 0.071(11) 0.008(7) -0.005(7) 0.009(6)
C47 0.028(9) 0.065(9) 0.042(9) -0.027(8) 0.005(8) 0.013(8)
C48 0.057(11) 0.067(10) 0.044(10) -0.001(8) 0.008(9) -0.011(9)
C49 0.134(16) 0.082(11) 0.116(15) 0.047(10) 0.053(12) 0.001(11)
C50 0.088(14) 0.125(15) 0.151(17) 0.042(12) 0.070(13) 0.048(11)
N1 0.024(6) 0.010(4) 0.052(7) 0.014(4) 0.014(5) 0.003(4)
N2 0.029(7) 0.030(5) 0.033(7) -0.003(5) 0.014(5) -0.005(4)
N3 0.027(6) 0.027(5) 0.035(6) 0.002(4) 0.006(5) 0.003(4)
N4 0.020(6) 0.039(5) 0.030(6) -0.005(5) 0.010(5) 0.000(4)
N5 0.056(7) 0.028(4) 0.042(6) -0.010(4) 0.029(5) -0.002(4)
N6 0.052(7) 0.014(4) 0.060(7) 0.000(4) 0.034(5) 0.001(4)
N7 0.055(8) 0.044(6) 0.053(8) 0.010(6) 0.020(7) 0.005(6)
O1 0.032(6) 0.059(5) 0.050(6) -0.003(5) 0.005(5) 0.010(4)
O2 0.032(6) 0.070(6) 0.065(6) 0.001(5) 0.019(5) -0.007(5)
O3 0.021(5) 0.077(6) 0.062(6) 0.026(5) -0.007(5) -0.011(5)
O4 0.079(8) 0.096(8) 0.059(7) 0.017(6) -0.002(6) 0.011(7)
O5 0.033(6) 0.080(7) 0.059(6) -0.011(5) -0.018(5) 0.018(5)
O6 0.043(7) 0.085(7) 0.091(8) 0.014(6) 0.008(6) 0.007(6)

loop_
_atom_type_symbol
_atom_type_description
_atom_type_scat_dispersion_real
_atom_type_scat_dispersion_imag
_atom_type_scat_source
C C 0.0033 0.0016 'International Tables Vol C Tables 4.2.6.8 and 6.1.1.4'
H H 0.0000 0.0000 'International Tables Vol C Tables 4.2.6.8 and 6.1.1.4'
Co Co 0.3494 0.9721 'International Tables Vol C Tables 4.2.6.8 and 6.1.1.4'
N N 0.0061 0.0033 'International Tables Vol C Tables 4.2.6.8 and 6.1.1.4'
O O 0.0106 0.0060 'International Tables Vol C Tables 4.2.6.8 and 6.1.1.4'

loop_
_geom_angle_atom_site_label_1
_geom_angle_atom_site_label_2
_geom_angle_atom_site_label_3
_geom_angle
_geom_angle_site_symmetry_1
_geom_angle_site_symmetry_3
O5 Co1 N1 112.9(4) 1_656 .
O5 Co1 N3 88.0(3) 1_656 1_456
N1 Co1 N3 103.2(3) . 1_456
O5 Co1 O2 163.6(4) 1_656 .
N1 Co1 O2 83.1(3) . .
N3 Co1 O2 92.2(3) 1_456 .
O5 Co1 N5 81.0(3) 1_656 2_647
N1 Co1 N5 87.5(3) . 2_647
N3 Co1 N5 167.0(3) 1_456 2_647
O2 Co1 N5 96.5(3) . 2_647
O5 Co1 O1 105.2(3) 1_656 .
N1 Co1 O1 139.8(3) . .
N3 Co1 O1 90.5(3) 1_456 .
O2 Co1 O1 58.4(3) . .
N5 Co1 O1 85.9(3) 2_647 .
N1 C1 N2 111.6(10) . .
N1 C1 H1A 124.2 . .
N2 C1 H1A 124.2 . .
C3 C2 N1 109.4(10) . .
C3 C2 H2A 125.3 . .
N1 C2 H2A 125.3 . .
C2 C3 N2 105.9(10) . .
C2 C3 H3A 127.0 . .
N2 C3 H3A 127.0 . .
C5 C4 C9 120.7(10) . .
C5 C4 N2 120.1(11) . .
C9 C4 N2 119.3(10) . .
C4 C5 C6 118.8(11) . .
C4 C5 H5A 120.6 . .
C6 C5 H5A 120.6 . .
C5 C6 C7 122.9(11) . .
C5 C6 H6A 118.6 . .
C7 C6 H6A 118.6 . .
C8 C7 C6 116.5(10) . .
C8 C7 C10 122.4(10) . .
C6 C7 C10 121.0(9) . .
C7 C8 C9 122.3(10) . .
C7 C8 H8A 118.9 . .
C9 C8 H8A 118.9 . .
C8 C9 C4 118.6(10) . .
C8 C9 H9A 120.7 . .
C4 C9 H9A 120.7 . .
C15 C10 C11 121.0(9) . .
C15 C10 C7 124.2(9) . .
C11 C10 C7 114.8(9) . .
C12 C11 C10 120.6(10) . .
C12 C11 H11A 119.7 . .
C10 C11 H11A 119.7 . .
C11 C12 C13 116.9(9) . .
C11 C12 C25 122.6(10) . .
C13 C12 C25 120.5(9) . .
C12 C13 C14 123.8(9) . .
C12 C13 H13A 118.1 . .
C14 C13 H13A 118.1 . .
C15 C14 C13 116.6(9) . .
C15 C14 C16 121.1(8) . .
C13 C14 C16 122.2(9) . .
C10 C15 C14 121.1(9) . .
C10 C15 H15A 119.4 . .
C14 C15 H15A 119.4 . .
C21 C16 C17 116.3(10) . .
C21 C16 C14 121.4(9) . .
C17 C16 C14 122.3(9) . .
C18 C17 C16 122.5(9) . .
C18 C17 H17A 118.7 . .
C16 C17 H17A 118.7 . .
C19 C18 C17 119.0(9) . .
C19 C18 H18A 120.5 . .
C17 C18 H18A 120.5 . .
C18 C19 C20 120.1(10) . .
C18 C19 N4 120.4(9) . .
C20 C19 N4 119.5(9) . .
C21 C20 C19 120.1(10) . .
C21 C20 H20A 120.0 . .
C19 C20 H20A 120.0 . .
C20 C21 C16 121.9(9) . .
C20 C21 H21A 119.0 . .
C16 C21 H21A 119.0 . .
N3 C22 N4 111.3(9) . .
N3 C22 H22A 124.3 . .
N4 C22 H22A 124.3 . .
N3 C23 C24 111.1(10) . .
N3 C23 H23A 124.4 . .
C24 C23 H23A 124.4 . .
C23 C24 N4 105.7(9) . .
C23 C24 H24A 127.2 . .
N4 C24 H24A 127.2 . .
C30 C25 C26 118.3(10) . .
C30 C25 C12 121.3(10) . .
C26 C25 C12 120.4(10) . .
C27 C26 C25 119.4(10) . .
C27 C26 H26A 120.3 . .
C25 C26 H26A 120.3 . .
C26 C27 C28 121.6(10) . .
C26 C27 H27A 119.2 . .
C28 C27 H27A 119.2 . .
C29 C28 C27 118.5(9) . .
C29 C28 N6 120.9(10) . .
C27 C28 N6 120.5(10) . .
C30 C29 C28 120.3(10) . .
C30 C29 H29A 119.9 . .
C28 C29 H29A 119.9 . .
C25 C30 C29 121.8(10) . .
C25 C30 H30A 119.1 . .
C29 C30 H30A 119.1 . .
N5 C31 N6 112.6(9) . .
N5 C31 H31A 123.7 . .
N6 C31 H31A 123.7 . .
C33 C32 N5 110.9(9) . .
C33 C32 H32A 124.6 . .
N5 C32 H32A 124.6 . .
C32 C33 N6 106.1(10) . .
C32 C33 H33A 126.9 . .
N6 C33 H33A 126.9 . .
O2 C34 O1 122.2(12) . .
O2 C34 C35 116.9(13) . .
O1 C34 C35 120.8(12) . .
C36 C35 C40 118.0(11) . .
C36 C35 C34 122.1(11) . .
C40 C35 C34 119.9(12) . .
C35 C36 C37 120.1(11) . .
C35 C36 H36A 120.0 . .
C37 C36 H36A 120.0 . .
C38 C37 C36 122.9(12) . .
C38 C37 H37A 118.5 . .
C36 C37 H37A 118.5 . .
O3 C38 C37 126.4(12) . .
O3 C38 C39 115.7(11) . .
C37 C38 C39 117.9(11) . .
C38 C39 C40 120.6(11) . .
C38 C39 H39A 119.7 . .
C40 C39 H39A 119.7 . .
C35 C40 C39 120.1(11) . .
C35 C40 H40A 119.9 . .
C39 C40 H40A 119.9 . .
C42 C41 C46 120.7(11) . .
C42 C41 O3 124.7(11) . .
C46 C41 O3 114.6(11) . .
C41 C42 C43 120.6(11) . .
C41 C42 H42A 119.7 . .
C43 C42 H42A 119.7 . .
C42 C43 C44 120.7(11) . .
C42 C43 H43A 119.6 . .
C44 C43 H43A 119.6 . .
C45 C44 C43 117.9(12) . .
C45 C44 C47 122.7(13) . .
C43 C44 C47 119.3(12) . .
C44 C45 C46 120.1(12) . .
C44 C45 H45A 120.0 . .
C46 C45 H45A 120.0 . .
C41 C46 C45 119.9(11) . .
C41 C46 H46A 120.0 . .
C45 C46 H46A 120.0 . .
O4 C47 O5 129.9(14) . .
O4 C47 C44 117.1(13) . .
O5 C47 C44 113.0(13) . .
O6 C48 N7 125.3(14) . .
O6 C48 H48A 117.3 . .
N7 C48 H48A 117.3 . .
N7 C49 H49A 109.5 . .
N7 C49 H49B 109.5 . .
H49A C49 H49B 109.5 . .
N7 C49 H49C 109.5 . .
H49A C49 H49C 109.5 . .
H49B C49 H49C 109.5 . .
N7 C50 H50A 109.5 . .
N7 C50 H50B 109.5 . .
H50A C50 H50B 109.5 . .
N7 C50 H50C 109.5 . .
H50A C50 H50C 109.5 . .
H50B C50 H50C 109.5 . .
C1 N1 C2 105.7(9) . .
C1 N1 Co1 128.6(8) . .
C2 N1 Co1 124.0(7) . .
C1 N2 C3 107.4(10) . .
C1 N2 C4 125.6(10) . .
C3 N2 C4 126.7(10) . .
C22 N3 C23 105.1(9) . .
C22 N3 Co1 128.3(7) . 1_654
C23 N3 Co1 126.5(8) . 1_654
C22 N4 C24 106.8(9) . .
C22 N4 C19 125.2(9) . .
C24 N4 C19 127.9(9) . .
C31 N5 C32 103.2(8) . .
C31 N5 Co1 126.4(7) . 2_657
C32 N5 Co1 126.8(7) . 2_657
C31 N6 C33 107.2(8) . .
C31 N6 C28 126.1(9) . .
C33 N6 C28 126.7(9) . .
C48 N7 C49 120.9(12) . .
C48 N7 C50 119.9(12) . .
C49 N7 C50 119.0(11) . .
C34 O1 Co1 86.3(7) . .
C34 O2 Co1 93.1(8) . .
C38 O3 C41 120.5(9) . .
C47 O5 Co1 124.0(9) . 1_454

loop_
_geom_bond_atom_site_label_1
_geom_bond_atom_site_label_2
_geom_bond_distance
_geom_bond_site_symmetry_2
Co1 O5 2.025(8) 1_656
Co1 N1 2.124(8) .
Co1 N3 2.145(8) 1_456
Co1 O2 2.181(8) .
Co1 N5 2.188(8) 2_647
Co1 O1 2.307(8) .
C1 N1 1.311(11) .
C1 N2 1.348(11) .
C1 H1A 0.9300 .
C2 C3 1.366(13) .
C2 N1 1.381(11) .
C2 H2A 0.9300 .
C3 N2 1.368(12) .
C3 H3A 0.9300 .
C4 C5 1.372(13) .
C4 C9 1.388(13) .
C4 N2 1.435(12) .
C5 C6 1.377(13) .
C5 H5A 0.9300 .
C6 C7 1.388(13) .
C6 H6A 0.9300 .
C7 C8 1.383(12) .
C7 C10 1.503(12) .
C8 C9 1.386(12) .
C8 H8A 0.9300 .
C9 H9A 0.9300 .
C10 C15 1.372(11) .
C10 C11 1.397(12) .
C11 C12 1.395(12) .
C11 H11A 0.9300 .
C12 C13 1.400(12) .
C12 C25 1.466(12) .
C13 C14 1.406(11) .
C13 H13A 0.9300 .
C14 C15 1.399(12) .
C14 C16 1.486(12) .
C15 H15A 0.9300 .
C16 C21 1.392(12) .
C16 C17 1.405(12) .
C17 C18 1.390(12) .
C17 H17A 0.9300 .
C18 C19 1.375(12) .
C18 H18A 0.9300 .
C19 C20 1.388(12) .
C19 N4 1.437(11) .
C20 C21 1.383(12) .
C20 H20A 0.9300 .
C21 H21A 0.9300 .
C22 N3 1.321(11) .
C22 N4 1.354(11) .
C22 H22A 0.9300 .
C23 N3 1.349(11) .
C23 C24 1.355(13) .
C23 H23A 0.9300 .
C24 N4 1.362(11) .
C24 H24A 0.9300 .
C25 C30 1.381(12) .
C25 C26 1.412(12) .
C26 C27 1.387(11) .
C26 H26A 0.9300 .
C27 C28 1.393(12) .
C27 H27A 0.9300 .
C28 C29 1.386(13) .
C28 N6 1.421(11) .
C29 C30 1.384(12) .
C29 H29A 0.9300 .
C30 H30A 0.9300 .
C31 N5 1.314(11) .
C31 N6 1.347(11) .
C31 H31A 0.9300 .
C32 C33 1.343(13) .
C32 N5 1.391(12) .
C32 H32A 0.9300 .
C33 N6 1.350(11) .
C33 H33A 0.9300 .
C34 O2 1.231(13) .
C34 O1 1.273(13) .
C34 C35 1.502(15) .
C35 C36 1.382(13) .
C35 C40 1.390(13) .
C36 C37 1.394(14) .
C36 H36A 0.9300 .
C37 C38 1.354(14) .
C37 H37A 0.9300 .
C38 O3 1.350(12) .
C38 C39 1.376(14) .
C39 C40 1.420(14) .
C39 H39A 0.9300 .
C40 H40A 0.9300 .
C41 C42 1.352(13) .
C41 C46 1.368(13) .
C41 O3 1.374(12) .
C42 C43 1.396(14) .
C42 H42A 0.9300 .
C43 C44 1.402(14) .
C43 H43A 0.9300 .
C44 C45 1.391(15) .
C44 C47 1.537(16) .
C45 C46 1.422(14) .
C45 H45A 0.9300 .
C46 H46A 0.9300 .
C47 O4 1.240(14) .
C47 O5 1.267(13) .
C48 O6 1.232(13) .
C48 N7 1.306(14) .
C48 H48A 0.9300 .
C49 N7 1.430(13) .
C49 H49A 0.9600 .
C49 H49B 0.9600 .
C49 H49C 0.9600 .
C50 N7 1.464(14) .
C50 H50A 0.9600 .
C50 H50B 0.9600 .
C50 H50C 0.9600 .
N3 Co1 2.145(8) 1_654
N5 Co1 2.188(8) 2_657
O5 Co1 2.025(7) 1_454

loop_
_geom_torsion_atom_site_label_1
_geom_torsion_atom_site_label_2
_geom_torsion_atom_site_label_3
_geom_torsion_atom_site_label_4
_geom_torsion
_geom_torsion_site_symmetry_1
_geom_torsion_site_symmetry_4
N1 C2 C3 N2 -0.4(12) . .
C9 C4 C5 C6 -4.2(16) . .
N2 C4 C5 C6 174.5(9) . .
C4 C5 C6 C7 -0.8(17) . .
C5 C6 C7 C8 3.8(16) . .
C5 C6 C7 C10 -173.2(10) . .
C6 C7 C8 C9 -1.9(15) . .
C10 C7 C8 C9 175.0(9) . .
C7 C8 C9 C4 -2.8(15) . .
C5 C4 C9 C8 5.9(15) . .
N2 C4 C9 C8 -172.8(8) . .
C8 C7 C10 C15 70.6(14) . .
C6 C7 C10 C15 -112.6(12) . .
C8 C7 C10 C11 -111.7(11) . .
C6 C7 C10 C11 65.1(13) . .
C15 C10 C11 C12 -1.5(16) . .
C7 C10 C11 C12 -179.2(9) . .
C10 C11 C12 C13 1.8(15) . .
C10 C11 C12 C25 -177.7(9) . .
C11 C12 C13 C14 -0.6(15) . .
C25 C12 C13 C14 178.9(9) . .
C12 C13 C14 C15 -0.9(15) . .
C12 C13 C14 C16 176.4(9) . .
C11 C10 C15 C14 -0.2(15) . .
C7 C10 C15 C14 177.4(9) . .
C13 C14 C15 C10 1.3(15) . .
C16 C14 C15 C10 -176.0(9) . .
C15 C14 C16 C21 156.5(9) . .
C13 C14 C16 C21 -20.6(15) . .
C15 C14 C16 C17 -24.2(15) . .
C13 C14 C16 C17 158.6(10) . .
C21 C16 C17 C18 1.1(15) . .
C14 C16 C17 C18 -178.1(9) . .
C16 C17 C18 C19 -3.7(16) . .
C17 C18 C19 C20 4.3(15) . .
C17 C18 C19 N4 -176.9(9) . .
C18 C19 C20 C21 -2.5(16) . .
N4 C19 C20 C21 178.6(9) . .
C19 C20 C21 C16 0.0(16) . .
C17 C16 C21 C20 0.7(15) . .
C14 C16 C21 C20 -180.0(9) . .
N3 C23 C24 N4 1.2(13) . .
C11 C12 C25 C30 -37.5(15) . .
C13 C12 C25 C30 143.0(10) . .
C11 C12 C25 C26 140.9(11) . .
C13 C12 C25 C26 -38.6(14) . .
C30 C25 C26 C27 -3.1(15) . .
C12 C25 C26 C27 178.4(9) . .
C25 C26 C27 C28 0.7(15) . .
C26 C27 C28 C29 2.4(16) . .
C26 C27 C28 N6 179.8(9) . .
C27 C28 C29 C30 -2.9(16) . .
N6 C28 C29 C30 179.7(9) . .
C26 C25 C30 C29 2.7(16) . .
C12 C25 C30 C29 -178.9(9) . .
C28 C29 C30 C25 0.4(17) . .
N5 C32 C33 N6 0.7(16) . .
O2 C34 C35 C36 19.6(16) . .
O1 C34 C35 C36 -163.2(11) . .
O2 C34 C35 C40 -162.7(10) . .
O1 C34 C35 C40 14.5(16) . .
C40 C35 C36 C37 1.8(16) . .
C34 C35 C36 C37 179.6(10) . .
C35 C36 C37 C38 0.5(18) . .
C36 C37 C38 O3 -176.9(11) . .
C36 C37 C38 C39 1.1(19) . .
O3 C38 C39 C40 173.2(10) . .
C37 C38 C39 C40 -5.1(18) . .
C36 C35 C40 C39 -5.7(16) . .
C34 C35 C40 C39 176.5(10) . .
C38 C39 C40 C35 7.5(17) . .
C46 C41 C42 C43 1.4(19) . .
O3 C41 C42 C43 -177.6(11) . .
C41 C42 C43 C44 -0.7(18) . .
C42 C43 C44 C45 0.2(18) . .
C42 C43 C44 C47 -178.2(11) . .
C43 C44 C45 C46 -0.5(18) . .
C47 C44 C45 C46 177.9(11) . .
C42 C41 C46 C45 -1.6(19) . .
O3 C41 C46 C45 177.4(10) . .
C44 C45 C46 C41 1.2(19) . .
C45 C44 C47 O4 -157.2(12) . .
C43 C44 C47 O4 21.2(17) . .
C45 C44 C47 O5 22.6(17) . .
C43 C44 C47 O5 -159.0(11) . .
N2 C1 N1 C2 -0.4(11) . .
N2 C1 N1 Co1 164.6(6) . .
C3 C2 N1 C1 0.5(12) . .
C3 C2 N1 Co1 -165.4(7) . .
O5 Co1 N1 C1 -8.0(9) 1_656 .
N3 Co1 N1 C1 85.4(8) 1_456 .
O2 Co1 N1 C1 176.1(8) . .
N5 Co1 N1 C1 -87.1(8) 2_647 .
O1 Co1 N1 C1 -167.7(7) . .
O5 Co1 N1 C2 154.5(8) 1_656 .
N3 Co1 N1 C2 -112.1(8) 1_456 .
O2 Co1 N1 C2 -21.5(8) . .
N5 Co1 N1 C2 75.4(8) 2_647 .
O1 Co1 N1 C2 -5.3(10) . .
N1 C1 N2 C3 0.1(11) . .
N1 C1 N2 C4 174.3(9) . .
C2 C3 N2 C1 0.2(12) . .
C2 C3 N2 C4 -173.9(9) . .
C5 C4 N2 C1 -135.0(11) . .
C9 C4 N2 C1 43.7(14) . .
C5 C4 N2 C3 38.0(15) . .
C9 C4 N2 C3 -143.3(11) . .
N4 C22 N3 C23 -1.6(12) . .
N4 C22 N3 Co1 174.8(6) . 1_654
C24 C23 N3 C22 0.2(13) . .
C24 C23 N3 Co1 -176.3(7) . 1_654
N3 C22 N4 C24 2.4(12) . .
N3 C22 N4 C19 177.9(8) . .
C23 C24 N4 C22 -2.2(12) . .
C23 C24 N4 C19 -177.4(10) . .
C18 C19 N4 C22 37.5(15) . .
C20 C19 N4 C22 -143.7(10) . .
C18 C19 N4 C24 -148.1(11) . .
C20 C19 N4 C24 30.7(15) . .
N6 C31 N5 C32 -0.6(13) . .
N6 C31 N5 Co1 -160.2(7) . 2_657
C33 C32 N5 C31 -0.1(15) . .
C33 C32 N5 Co1 159.4(9) . 2_657
N5 C31 N6 C33 1.0(14) . .
N5 C31 N6 C28 178.6(10) . .
C32 C33 N6 C31 -1.0(14) . .
C32 C33 N6 C28 -178.5(11) . .
C29 C28 N6 C31 -140.8(11) . .
C27 C28 N6 C31 41.8(16) . .
C29 C28 N6 C33 36.3(17) . .
C27 C28 N6 C33 -141.1(12) . .
O6 C48 N7 C49 3(2) . .
O6 C48 N7 C50 -173.7(13) . .
O2 C34 O1 Co1 -0.8(11) . .
C35 C34 O1 Co1 -177.9(9) . .
O5 Co1 O1 C34 -179.3(6) 1_656 .
N1 Co1 O1 C34 -18.5(8) . .
N3 Co1 O1 C34 92.7(6) 1_456 .
O2 Co1 O1 C34 0.4(6) . .
N5 Co1 O1 C34 -99.8(6) 2_647 .
O1 C34 O2 Co1 0.8(12) . .
C35 C34 O2 Co1 178.0(8) . .
O5 Co1 O2 C34 0.5(15) 1_656 .
N1 Co1 O2 C34 167.3(7) . .
N3 Co1 O2 C34 -89.7(7) 1_456 .
N5 Co1 O2 C34 80.6(7) 2_647 .
O1 Co1 O2 C34 -0.5(6) . .
C37 C38 O3 C41 -38.1(18) . .
C39 C38 O3 C41 143.8(11) . .
C42 C41 O3 C38 -23.0(18) . .
C46 C41 O3 C38 158.0(11) . .
O4 C47 O5 Co1 14.7(19) . 1_454
C44 C47 O5 Co1 -165.0(7) . 1_454
